data_7040312
loop_
_publ_author_name
'Chanawanno, Kullapa'
'Holstrom, Cole'
'Crandall, Laura A.'
'Dodge, Henry'
'Nemykin, Victor N.'
'Herrick, Richard S.'
'Ziegler, Christopher J.'

_publ_section_title
;
 The synthesis and structures of 1,1'-bis(sulfonyl)ferrocene derivatives.
;
_journal_issue 36
_journal_name_full 'Dalton transactions (Cambridge, England : 2003)'
_journal_page_first 14320
_journal_page_last 14326
_journal_paper_doi 10.1039/c6dt02669a
_journal_volume 45
_journal_year 2016
_chemical_formula_sum 'C20 H32 Fe N2 O4 S2'
_chemical_formula_weight 484.45
_space_group_crystal_system triclinic
_space_group_IT_number 2
_space_group_name_Hall '-P 1'
_space_group_name_H-M_alt 'P -1'
_symmetry_space_group_name_Hall '-P 1'
_symmetry_space_group_name_H-M 'P -1'
_atom_sites_solution_hydrogens geom
_atom_sites_solution_primary direct
_atom_sites_solution_secondary difmap
_audit_creation_method SHELXL-2014/7
_audit_update_record
;
2016-06-24 deposited with the CCDC.
2016-08-15 downloaded from the CCDC.
;
_cell_angle_alpha 99.412(7)
_cell_angle_beta 94.062(7)
_cell_angle_gamma 94.877(7)
_cell_formula_units_Z 4
_cell_length_a 11.6821(12)
_cell_length_b 12.4196(13)
_cell_length_c 15.6230(16)
_cell_measurement_reflns_used 5295
_cell_measurement_temperature 100(2)
_cell_measurement_theta_max 26.30
_cell_measurement_theta_min 2.59
_cell_volume 2219.8(4)
_computing_cell_refinement 'Bruker SAINT'
_computing_data_collection 'Bruker APEX2'
_computing_data_reduction 'Bruker SAINT'
_computing_molecular_graphics 'Bruker SHELXTL'
_computing_publication_material 'Bruker SHELXTL'
_computing_structure_refinement 'SHELXL-2014/7 (Sheldrick, 2014)'
_computing_structure_solution 'SHELXL-2014/7 (Sheldrick, 2014)'
_diffrn_ambient_temperature 100(2)
_diffrn_measured_fraction_theta_full 0.989
_diffrn_measured_fraction_theta_max 0.976
_diffrn_measurement_device_type 'Bruker APEX-II CCD'
_diffrn_measurement_method '\f and \w scans'
_diffrn_radiation_type MoK\a
_diffrn_radiation_wavelength 0.71073
_diffrn_reflns_av_R_equivalents 0.0457
_diffrn_reflns_av_unetI/netI 0.0662
_diffrn_reflns_Laue_measured_fraction_full 0.989
_diffrn_reflns_Laue_measured_fraction_max 0.976
_diffrn_reflns_limit_h_max 14
_diffrn_reflns_limit_h_min -14
_diffrn_reflns_limit_k_max 15
_diffrn_reflns_limit_k_min -15
_diffrn_reflns_limit_l_max 19
_diffrn_reflns_limit_l_min -19
_diffrn_reflns_number 23581
_diffrn_reflns_point_group_measured_fraction_full 0.989
_diffrn_reflns_point_group_measured_fraction_max 0.976
_diffrn_reflns_theta_full 25.242
_diffrn_reflns_theta_max 26.722
_diffrn_reflns_theta_min 1.670
_diffrn_source 'fine-focus sealed tube'
_exptl_absorpt_coefficient_mu 0.896
_exptl_absorpt_correction_T_max 0.7454
_exptl_absorpt_correction_T_min 0.6301
_exptl_absorpt_correction_type multi-scan
_exptl_absorpt_process_details SADABS
_exptl_crystal_colour yellow
_exptl_crystal_density_diffrn 1.450
_exptl_crystal_density_meas ?
_exptl_crystal_density_method 'not measured'
_exptl_crystal_description plate
_exptl_crystal_F_000 900
_exptl_crystal_size_max 0.241
_exptl_crystal_size_mid 0.166
_exptl_crystal_size_min 0.113
_refine_diff_density_max 2.881
_refine_diff_density_min -0.589
_refine_diff_density_rms 0.168
_refine_ls_extinction_method none
_refine_ls_goodness_of_fit_ref 1.200
_refine_ls_hydrogen_treatment mixed
_refine_ls_matrix_type full
_refine_ls_number_parameters 527
_refine_ls_number_reflns 9199
_refine_ls_number_restraints 0
_refine_ls_restrained_S_all 1.200
_refine_ls_R_factor_all 0.1079
_refine_ls_R_factor_gt 0.0775
_refine_ls_shift/su_max 0.000
_refine_ls_shift/su_mean 0.000
_refine_ls_structure_factor_coef Fsqd
_refine_ls_weighting_details 'w=1/[\s^2^(Fo^2^)+(0.1000P)^2^+3.8967P] where P=(Fo^2^+2Fc^2^)/3'
_refine_ls_weighting_scheme calc
_refine_ls_wR_factor_gt 0.2039
_refine_ls_wR_factor_ref 0.2221
_reflns_Friedel_coverage 0.000
_reflns_number_gt 6487
_reflns_number_total 9199
_reflns_threshold_expression 'I > 2\s(I)'
_cod_data_source_file c6dt02669a2.cif
_cod_data_source_block 10
_cod_depositor_comments
;
The following automatic conversions were performed:

'_exptl_crystal_density_meas' value 'not measured' was changed to '?'
- the value is perceived as not measured.

Automatic conversion script
Id: cif_fix_values 4268 2015-11-12 08:31:59Z antanas 

 Adding full bibliography for 7040307--7040318.cif.
;
_cod_database_code 7040312
_shelx_shelxl_version_number 2014/7
_shelx_space_group_comment
;
The symmetry employed for this shelxl refinement is uniquely defined
by the following loop, which should always be used as a source of
symmetry information in preference to the above space-group names.
They are only intended as comments.
;

loop_
_space_group_symop_operation_xyz
'x, y, z'
'-x, -y, -z'

loop_
_atom_site_label
_atom_site_type_symbol
_atom_site_fract_x
_atom_site_fract_y
_atom_site_fract_z
_atom_site_U_iso_or_equiv
_atom_site_adp_type
_atom_site_occupancy
_atom_site_site_symmetry_order
_atom_site_calc_flag
_atom_site_refinement_flags_posn
_atom_site_refinement_flags_adp
C1 C 0.2571(4) 0.6623(4) 0.4595(3) 0.0245(11) Uani 1 1 d . .
C2 C 0.3146(4) 0.7295(4) 0.4072(3) 0.0254(11) Uani 1 1 d . .
H2A H 0.3667 0.7053 0.3613 0.030 Uiso 1 1 calc R U
C3 C 0.2835(5) 0.8379(4) 0.4325(3) 0.0284(12) Uani 1 1 d . .
H3A H 0.3124 0.9040 0.4084 0.034 Uiso 1 1 calc R U
C4 C 0.2080(5) 0.8375(4) 0.4996(4) 0.0293(12) Uani 1 1 d . .
H4A H 0.1742 0.9026 0.5307 0.035 Uiso 1 1 calc R U
C5 C 0.1913(4) 0.7287(4) 0.5165(3) 0.0276(12) Uani 1 1 d . .
H5 H 0.1421 0.7031 0.5605 0.033 Uiso 1 1 calc R U
C6 C 0.4362(4) 0.8898(4) 0.6383(3) 0.0243(11) Uani 1 1 d . .
C7 C 0.4087(5) 0.7855(4) 0.6645(4) 0.0302(12) Uani 1 1 d . .
H7 H 0.3574 0.7697 0.7105 0.036 Uiso 1 1 calc R U
C8 C 0.4727(5) 0.7102(5) 0.6135(4) 0.0400(15) Uani 1 1 d . .
H8 H 0.4699 0.6299 0.6154 0.048 Uiso 1 1 calc R U
C9 C 0.5348(5) 0.7637(5) 0.5576(4) 0.0361(14) Uani 1 1 d . .
H9 H 0.5841 0.7284 0.5134 0.043 Uiso 1 1 calc R U
C10 C 0.5142(4) 0.8749(4) 0.5714(3) 0.0276(12) Uani 1 1 d . .
H10 H 0.5481 0.9330 0.5407 0.033 Uiso 1 1 calc R U
C11 C 0.0525(5) 0.4743(5) 0.3803(4) 0.0374(14) Uani 1 1 d . .
H11A H 0.0372 0.5490 0.3711 0.045 Uiso 1 1 calc R U
H11B H 0.0326 0.4661 0.4396 0.045 Uiso 1 1 calc R U
C12 C -0.0228(5) 0.3901(5) 0.3137(4) 0.0370(14) Uani 1 1 d . .
H12A H -0.0095 0.3160 0.3254 0.044 Uiso 1 1 calc R U
H12B H -0.1046 0.4005 0.3218 0.044 Uiso 1 1 calc R U
C13 C -0.0026(5) 0.3946(5) 0.2198(4) 0.0357(14) Uani 1 1 d . .
H13A H 0.0784 0.3816 0.2105 0.043 Uiso 1 1 calc R U
H13B H -0.0144 0.4689 0.2077 0.043 Uiso 1 1 calc R U
C14 C -0.0829(5) 0.3100(5) 0.1562(4) 0.0379(14) Uani 1 1 d . .
H14A H -0.0586 0.3096 0.0967 0.046 Uiso 1 1 calc R U
H14B H -0.0745 0.2365 0.1710 0.046 Uiso 1 1 calc R U
C15 C -0.2067(5) 0.3305(7) 0.1561(4) 0.0520(18) Uani 1 1 d . .
H15A H -0.2291 0.3404 0.2160 0.078 Uiso 1 1 calc R U
H15B H -0.2541 0.2678 0.1209 0.078 Uiso 1 1 calc R U
H15C H -0.2183 0.3969 0.1315 0.078 Uiso 1 1 calc R U
C16 C 0.5732(5) 1.1043(5) 0.7630(4) 0.0304(12) Uani 1 1 d . .
H16A H 0.5796 1.1511 0.7176 0.036 Uiso 1 1 calc R U
H16B H 0.6173 1.0405 0.7468 0.036 Uiso 1 1 calc R U
C17 C 0.6245(5) 1.1689(5) 0.8495(4) 0.0312(12) Uani 1 1 d . .
H17A H 0.5731 1.2253 0.8703 0.037 Uiso 1 1 calc R U
H17B H 0.6297 1.1191 0.8927 0.037 Uiso 1 1 calc R U
C18 C 0.7428(5) 1.2240(5) 0.8427(4) 0.0329(13) Uani 1 1 d . .
H18A H 0.7378 1.2708 0.7974 0.039 Uiso 1 1 calc R U
H18B H 0.7946 1.1671 0.8241 0.039 Uiso 1 1 calc R U
C19 C 0.7945(5) 1.2934(5) 0.9274(4) 0.0394(14) Uani 1 1 d . .
H19A H 0.8074 1.2450 0.9709 0.047 Uiso 1 1 calc R U
H19B H 0.7385 1.3446 0.9493 0.047 Uiso 1 1 calc R U
C20 C 0.9080(5) 1.3594(5) 0.9193(5) 0.0439(16) Uani 1 1 d . .
H20A H 0.9641 1.3094 0.8978 0.066 Uiso 1 1 calc R U
H20B H 0.9375 1.4011 0.9765 0.066 Uiso 1 1 calc R U
H20C H 0.8954 1.4101 0.8784 0.066 Uiso 1 1 calc R U
C21 C 0.4215(5) 0.3615(5) 0.1603(4) 0.0295(12) Uani 1 1 d . .
C22 C 0.5000(5) 0.3185(5) 0.1001(4) 0.0354(14) Uani 1 1 d . .
H22 H 0.5560 0.3619 0.0704 0.042 Uiso 1 1 calc R U
C23 C 0.4851(5) 0.2026(5) 0.0921(4) 0.0413(15) Uani 1 1 d . .
H23 H 0.5272 0.1493 0.0542 0.050 Uiso 1 1 calc R U
C24 C 0.3978(5) 0.1759(5) 0.1451(4) 0.0388(14) Uani 1 1 d . .
H24 H 0.3674 0.0999 0.1507 0.047 Uiso 1 1 calc R U
C25 C 0.3578(5) 0.2738(4) 0.1875(4) 0.0321(13) Uani 1 1 d . .
H25 H 0.2966 0.2794 0.2293 0.038 Uiso 1 1 calc R U
C26 C 0.2335(4) 0.1653(4) -0.0405(3) 0.0243(11) Uani 1 1 d . .
C27 C 0.1629(5) 0.2298(5) 0.0149(3) 0.0288(12) Uani 1 1 d . .
H27 H 0.1011 0.2013 0.0488 0.035 Uiso 1 1 calc R U
C28 C 0.1981(5) 0.3417(5) 0.0138(4) 0.0317(13) Uani 1 1 d . .
H28 H 0.1659 0.4061 0.0475 0.038 Uiso 1 1 calc R U
C29 C 0.2884(5) 0.3464(5) -0.0426(4) 0.0317(12) Uani 1 1 d . .
H29 H 0.3304 0.4148 -0.0554 0.038 Uiso 1 1 calc R U
C30 C 0.3098(5) 0.2378(4) -0.0762(4) 0.0280(12) Uani 1 1 d . .
H30 H 0.3688 0.2159 -0.1174 0.034 Uiso 1 1 calc R U
C31 C 0.6144(5) 0.5464(5) 0.2776(4) 0.0387(14) Uani 1 1 d . .
H31A H 0.6439 0.5081 0.3242 0.046 Uiso 1 1 calc R U
H31B H 0.6326 0.5051 0.2212 0.046 Uiso 1 1 calc R U
C32 C 0.6748(5) 0.6576(5) 0.2903(4) 0.0368(14) Uani 1 1 d . .
H32A H 0.6541 0.7004 0.3453 0.044 Uiso 1 1 calc R U
H32B H 0.6490 0.6948 0.2420 0.044 Uiso 1 1 calc R U
C33 C 0.8060(5) 0.6555(5) 0.2938(4) 0.0348(13) Uani 1 1 d . .
H33A H 0.8318 0.6264 0.3465 0.042 Uiso 1 1 calc R U
H33B H 0.8247 0.6039 0.2426 0.042 Uiso 1 1 calc R U
C34 C 0.8734(5) 0.7649(5) 0.2952(4) 0.0412(15) Uani 1 1 d . .
H34A H 0.8561 0.7902 0.2392 0.049 Uiso 1 1 calc R U
H34B H 0.8491 0.8194 0.3423 0.049 Uiso 1 1 calc R U
C35 C 1.0014(5) 0.7583(5) 0.3095(5) 0.0454(16) Uani 1 1 d . .
H35A H 1.0191 0.7355 0.3658 0.068 Uiso 1 1 calc R U
H35B H 1.0425 0.8304 0.3093 0.068 Uiso 1 1 calc R U
H35C H 1.0258 0.7046 0.2628 0.068 Uiso 1 1 calc R U
C36 C 0.0180(5) 0.0220(5) -0.1464(4) 0.0317(12) Uani 1 1 d . .
H36A H 0.0204 0.0953 -0.1638 0.038 Uiso 1 1 calc R U
H36B H -0.0058 0.0294 -0.0863 0.038 Uiso 1 1 calc R U
C37 C -0.0708(5) -0.0562(5) -0.2071(4) 0.0338(13) Uani 1 1 d . .
H37A H -0.0762 -0.1277 -0.1867 0.041 Uiso 1 1 calc R U
H37B H -0.1469 -0.0271 -0.2024 0.041 Uiso 1 1 calc R U
C38 C -0.0471(5) -0.0755(4) -0.3023(4) 0.0322(13) Uani 1 1 d . .
H38A H 0.0214 -0.1170 -0.3090 0.039 Uiso 1 1 calc R U
H38B H -0.0287 -0.0039 -0.3206 0.039 Uiso 1 1 calc R U
C39 C -0.1488(5) -0.1389(6) -0.3621(4) 0.0431(15) Uani 1 1 d . .
H39A H -0.1669 -0.2105 -0.3436 0.052 Uiso 1 1 calc R U
H39B H -0.2172 -0.0975 -0.3550 0.052 Uiso 1 1 calc R U
C40 C -0.1266(6) -0.1586(7) -0.4570(4) 0.059(2) Uani 1 1 d . .
H40A H -0.1042 -0.0885 -0.4751 0.088 Uiso 1 1 calc R U
H40B H -0.1968 -0.1939 -0.4920 0.088 Uiso 1 1 calc R U
H40C H -0.0642 -0.2064 -0.4657 0.088 Uiso 1 1 calc R U
Fe1 Fe 0.36164(6) 0.78119(6) 0.53624(5) 0.0242(2) Uani 1 1 d . .
Fe2 Fe 0.33431(6) 0.26431(6) 0.05608(5) 0.0264(2) Uani 1 1 d . .
N1 N 0.1753(4) 0.4612(4) 0.3733(3) 0.0292(10) Uani 1 1 d . .
H1 H 0.1994 0.4219 0.3272 0.035 Uiso 1 1 calc R U
N2 N 0.4509(4) 1.0655(4) 0.7663(3) 0.0280(10) Uani 1 1 d . .
H2 H 0.4191 1.0725 0.8161 0.034 Uiso 1 1 calc R U
N3 N 0.4876(4) 0.5447(4) 0.2783(3) 0.0314(11) Uani 1 1 d . .
H3 H 0.4572 0.5681 0.3271 0.038 Uiso 1 1 calc R U
N4 N 0.1344(4) -0.0159(4) -0.1477(3) 0.0285(10) Uani 1 1 d . .
H4 H 0.1545 -0.0584 -0.1938 0.034 Uiso 1 1 calc R U
O1 O 0.2240(4) 0.4923(3) 0.5322(3) 0.0371(10) Uani 1 1 d . .
O2 O 0.3774(3) 0.4978(3) 0.4306(3) 0.0321(9) Uani 1 1 d . .
O3 O 0.3941(4) 1.0806(3) 0.6144(2) 0.0344(9) Uani 1 1 d . .
O4 O 0.2624(3) 0.9817(3) 0.6998(2) 0.0349(9) Uani 1 1 d . .
O5 O 0.4452(3) 0.5552(3) 0.1241(3) 0.0345(9) Uani 1 1 d . .
O6 O 0.2893(3) 0.5095(3) 0.2151(2) 0.0305(9) Uani 1 1 d . .
O7 O 0.1754(3) -0.0164(3) 0.0095(2) 0.0329(9) Uani 1 1 d . .
O8 O 0.3348(3) -0.0086(3) -0.0867(2) 0.0292(8) Uani 1 1 d . .
S1 S 0.26479(12) 0.52217(10) 0.45436(9) 0.0270(3) Uani 1 1 d . .
S2 S 0.37676(11) 1.00999(11) 0.67659(9) 0.0262(3) Uani 1 1 d . .
S3 S 0.40522(11) 0.50055(11) 0.19073(9) 0.0282(3) Uani 1 1 d . .
S4 S 0.22416(11) 0.02262(11) -0.06242(9) 0.0265(3) Uani 1 1 d . .

loop_
_atom_site_aniso_label
_atom_site_aniso_U_11
_atom_site_aniso_U_22
_atom_site_aniso_U_33
_atom_site_aniso_U_23
_atom_site_aniso_U_13
_atom_site_aniso_U_12
C1 0.024(3) 0.020(3) 0.029(3) 0.001(2) 0.003(2) 0.003(2)
C2 0.023(3) 0.023(3) 0.030(3) 0.006(2) 0.001(2) 0.004(2)
C3 0.031(3) 0.025(3) 0.031(3) 0.009(2) 0.001(2) 0.005(2)
C4 0.028(3) 0.024(3) 0.037(3) 0.005(2) 0.001(2) 0.007(2)
C5 0.024(3) 0.025(3) 0.032(3) -0.001(2) 0.004(2) 0.002(2)
C6 0.029(3) 0.015(2) 0.027(3) 0.001(2) 0.001(2) 0.003(2)
C7 0.034(3) 0.024(3) 0.034(3) 0.010(2) 0.003(2) -0.002(2)
C8 0.049(4) 0.021(3) 0.047(4) 0.001(3) -0.013(3) 0.008(3)
C9 0.027(3) 0.041(3) 0.037(3) -0.004(3) 0.001(2) 0.008(3)
C10 0.022(3) 0.029(3) 0.031(3) 0.001(2) 0.005(2) 0.002(2)
C11 0.036(3) 0.039(3) 0.036(3) 0.001(3) 0.006(2) 0.002(3)
C12 0.031(3) 0.041(3) 0.038(3) 0.006(3) 0.005(2) -0.004(3)
C13 0.031(3) 0.036(3) 0.036(3) -0.001(3) 0.004(2) -0.008(3)
C14 0.031(3) 0.040(3) 0.041(3) 0.001(3) 0.002(3) 0.003(3)
C15 0.035(4) 0.071(5) 0.045(4) 0.000(4) -0.004(3) 0.000(3)
C16 0.028(3) 0.028(3) 0.033(3) 0.003(2) 0.006(2) -0.006(2)
C17 0.037(3) 0.026(3) 0.031(3) 0.008(2) 0.005(2) 0.000(2)
C18 0.031(3) 0.027(3) 0.039(3) 0.005(3) -0.001(2) -0.003(2)
C19 0.047(4) 0.029(3) 0.039(3) 0.006(3) -0.008(3) -0.003(3)
C20 0.036(3) 0.034(3) 0.059(4) 0.010(3) -0.006(3) -0.006(3)
C21 0.028(3) 0.028(3) 0.033(3) 0.002(2) 0.002(2) 0.010(2)
C22 0.019(3) 0.039(3) 0.043(3) -0.007(3) -0.001(2) 0.006(2)
C23 0.040(4) 0.036(3) 0.043(4) -0.009(3) -0.008(3) 0.018(3)
C24 0.048(4) 0.025(3) 0.041(3) 0.004(3) -0.012(3) 0.009(3)
C25 0.034(3) 0.026(3) 0.034(3) 0.003(2) -0.005(2) 0.002(2)
C26 0.027(3) 0.018(2) 0.028(3) 0.004(2) 0.002(2) 0.006(2)
C27 0.026(3) 0.032(3) 0.028(3) 0.002(2) 0.006(2) 0.007(2)
C28 0.030(3) 0.028(3) 0.037(3) 0.001(2) -0.001(2) 0.013(2)
C29 0.038(3) 0.024(3) 0.034(3) 0.010(2) -0.001(2) 0.003(2)
C30 0.028(3) 0.026(3) 0.032(3) 0.008(2) 0.007(2) 0.003(2)
C31 0.022(3) 0.044(4) 0.049(4) 0.007(3) 0.001(2) 0.002(3)
C32 0.037(3) 0.032(3) 0.042(3) 0.008(3) 0.003(3) 0.001(3)
C33 0.036(3) 0.030(3) 0.039(3) 0.007(3) 0.002(2) -0.002(2)
C34 0.030(3) 0.040(4) 0.054(4) 0.015(3) -0.001(3) -0.001(3)
C35 0.039(4) 0.029(3) 0.067(5) 0.013(3) 0.001(3) -0.005(3)
C36 0.029(3) 0.029(3) 0.038(3) 0.004(3) 0.006(2) 0.002(2)
C37 0.026(3) 0.035(3) 0.039(3) 0.008(3) 0.005(2) -0.006(2)
C38 0.034(3) 0.019(3) 0.042(3) 0.003(2) 0.001(2) -0.003(2)
C39 0.030(3) 0.051(4) 0.044(4) 0.001(3) -0.001(3) 0.000(3)
C40 0.042(4) 0.081(6) 0.047(4) -0.006(4) -0.001(3) 0.001(4)
Fe1 0.0242(4) 0.0174(4) 0.0304(4) 0.0019(3) 0.0029(3) 0.0027(3)
Fe2 0.0259(4) 0.0203(4) 0.0327(4) 0.0023(3) 0.0013(3) 0.0065(3)
N1 0.030(2) 0.021(2) 0.034(3) -0.002(2) 0.0048(19) 0.0006(19)
N2 0.024(2) 0.032(3) 0.028(2) 0.004(2) 0.0068(18) 0.0043(19)
N3 0.024(2) 0.035(3) 0.034(3) 0.000(2) 0.0057(19) 0.004(2)
N4 0.025(2) 0.025(2) 0.033(3) -0.001(2) 0.0037(19) 0.0015(18)
O1 0.047(3) 0.030(2) 0.034(2) 0.0075(18) 0.0058(18) -0.0018(18)
O2 0.031(2) 0.0220(19) 0.043(2) 0.0038(17) 0.0012(17) 0.0051(16)
O3 0.052(3) 0.023(2) 0.029(2) 0.0045(17) 0.0048(18) 0.0061(18)
O4 0.026(2) 0.044(2) 0.033(2) -0.0012(19) 0.0074(16) 0.0028(18)
O5 0.037(2) 0.027(2) 0.039(2) 0.0015(18) 0.0078(17) 0.0038(17)
O6 0.027(2) 0.026(2) 0.039(2) 0.0055(17) 0.0072(16) 0.0058(16)
O7 0.034(2) 0.031(2) 0.036(2) 0.0104(18) 0.0096(17) 0.0025(17)
O8 0.0244(19) 0.026(2) 0.039(2) 0.0072(17) 0.0061(16) 0.0065(16)
S1 0.0310(7) 0.0179(6) 0.0315(7) 0.0029(5) 0.0027(5) 0.0010(5)
S2 0.0284(7) 0.0203(6) 0.0296(7) 0.0011(5) 0.0050(5) 0.0051(5)
S3 0.0272(7) 0.0232(7) 0.0340(7) 0.0026(6) 0.0057(5) 0.0032(5)
S4 0.0282(7) 0.0204(6) 0.0320(7) 0.0051(5) 0.0063(5) 0.0041(5)

loop_
_atom_type_symbol
_atom_type_description
_atom_type_scat_dispersion_real
_atom_type_scat_dispersion_imag
_atom_type_scat_source
C C 0.0033 0.0016 'International Tables Vol C Tables 4.2.6.8 and 6.1.1.4'
H H 0.0000 0.0000 'International Tables Vol C Tables 4.2.6.8 and 6.1.1.4'
N N 0.0061 0.0033 'International Tables Vol C Tables 4.2.6.8 and 6.1.1.4'
O O 0.0106 0.0060 'International Tables Vol C Tables 4.2.6.8 and 6.1.1.4'
S S 0.1246 0.1234 'International Tables Vol C Tables 4.2.6.8 and 6.1.1.4'
Fe Fe 0.3463 0.8444 'International Tables Vol C Tables 4.2.6.8 and 6.1.1.4'

loop_
_geom_angle_atom_site_label_1
_geom_angle_atom_site_label_2
_geom_angle_atom_site_label_3
_geom_angle
C2 C1 C5 108.6(5)
C2 C1 S1 125.8(4)
C5 C1 S1 125.6(4)
C2 C1 Fe1 70.5(3)
C5 C1 Fe1 70.2(3)
S1 C1 Fe1 125.6(3)
C1 C2 C3 107.0(5)
C1 C2 Fe1 68.3(3)
C3 C2 Fe1 70.5(3)
C1 C2 H2A 126.5
C3 C2 H2A 126.5
Fe1 C2 H2A 126.5
C4 C3 C2 108.7(5)
C4 C3 Fe1 69.9(3)
C2 C3 Fe1 68.7(3)
C4 C3 H3A 125.6
C2 C3 H3A 125.6
Fe1 C3 H3A 125.6
C5 C4 C3 107.9(5)
C5 C4 Fe1 68.5(3)
C3 C4 Fe1 69.8(3)
C5 C4 H4A 126.0
C3 C4 H4A 126.0
Fe1 C4 H4A 126.0
C4 C5 C1 107.8(5)
C4 C5 Fe1 70.9(3)
C1 C5 Fe1 68.4(3)
C4 C5 H5 126.1
C1 C5 H5 126.1
Fe1 C5 H5 126.1
C10 C6 C7 108.2(5)
C10 C6 S2 126.3(4)
C7 C6 S2 125.3(4)
C10 C6 Fe1 70.2(3)
C7 C6 Fe1 70.1(3)
S2 C6 Fe1 122.2(3)
C8 C7 C6 105.7(5)
C8 C7 Fe1 70.6(3)
C6 C7 Fe1 68.1(3)
C8 C7 H7 127.1
C6 C7 H7 127.1
Fe1 C7 H7 127.1
C9 C8 C7 109.9(5)
C9 C8 Fe1 70.4(3)
C7 C8 Fe1 68.6(3)
C9 C8 H8 125.0
C7 C8 H8 125.0
Fe1 C8 H8 125.0
C8 C9 C10 108.8(5)
C8 C9 Fe1 70.1(3)
C10 C9 Fe1 68.8(3)
C8 C9 H9 125.6
C10 C9 H9 125.6
Fe1 C9 H9 125.6
C9 C10 C6 107.3(5)
C9 C10 Fe1 71.0(3)
C6 C10 Fe1 68.2(3)
C9 C10 H10 126.3
C6 C10 H10 126.3
Fe1 C10 H10 126.3
N1 C11 C12 111.3(5)
N1 C11 H11A 109.4
C12 C11 H11A 109.4
N1 C11 H11B 109.4
C12 C11 H11B 109.4
H11A C11 H11B 108.0
C13 C12 C11 115.0(5)
C13 C12 H12A 108.5
C11 C12 H12A 108.5
C13 C12 H12B 108.5
C11 C12 H12B 108.5
H12A C12 H12B 107.5
C12 C13 C14 112.4(5)
C12 C13 H13A 109.1
C14 C13 H13A 109.1
C12 C13 H13B 109.1
C14 C13 H13B 109.1
H13A C13 H13B 107.9
C15 C14 C13 113.9(5)
C15 C14 H14A 108.8
C13 C14 H14A 108.8
C15 C14 H14B 108.8
C13 C14 H14B 108.8
H14A C14 H14B 107.7
C14 C15 H15A 109.5
C14 C15 H15B 109.5
H15A C15 H15B 109.5
C14 C15 H15C 109.5
H15A C15 H15C 109.5
H15B C15 H15C 109.5
N2 C16 C17 111.5(4)
N2 C16 H16A 109.3
C17 C16 H16A 109.3
N2 C16 H16B 109.3
C17 C16 H16B 109.3
H16A C16 H16B 108.0
C18 C17 C16 111.7(4)
C18 C17 H17A 109.3
C16 C17 H17A 109.3
C18 C17 H17B 109.3
C16 C17 H17B 109.3
H17A C17 H17B 107.9
C17 C18 C19 113.0(5)
C17 C18 H18A 109.0
C19 C18 H18A 109.0
C17 C18 H18B 109.0
C19 C18 H18B 109.0
H18A C18 H18B 107.8
C18 C19 C20 113.7(5)
C18 C19 H19A 108.8
C20 C19 H19A 108.8
C18 C19 H19B 108.8
C20 C19 H19B 108.8
H19A C19 H19B 107.7
C19 C20 H20A 109.5
C19 C20 H20B 109.5
H20A C20 H20B 109.5
C19 C20 H20C 109.5
H20A C20 H20C 109.5
H20B C20 H20C 109.5
C25 C21 C22 109.0(5)
C25 C21 S3 126.2(4)
C22 C21 S3 124.7(5)
C25 C21 Fe2 70.5(3)
C22 C21 Fe2 69.8(3)
S3 C21 Fe2 124.1(3)
C23 C22 C21 107.0(6)
C23 C22 Fe2 70.9(3)
C21 C22 Fe2 68.7(3)
C23 C22 H22 126.5
C21 C22 H22 126.5
Fe2 C22 H22 126.5
C24 C23 C22 107.8(5)
C24 C23 Fe2 69.4(3)
C22 C23 Fe2 68.5(3)
C24 C23 H23 126.1
C22 C23 H23 126.1
Fe2 C23 H23 126.1
C23 C24 C25 109.3(5)
C23 C24 Fe2 70.4(4)
C25 C24 Fe2 69.3(3)
C23 C24 H24 125.4
C25 C24 H24 125.4
Fe2 C24 H24 125.4
C21 C25 C24 106.8(5)
C21 C25 Fe2 68.9(3)
C24 C25 Fe2 70.0(3)
C21 C25 H25 126.6
C24 C25 H25 126.6
Fe2 C25 H25 126.6
C30 C26 C27 108.2(5)
C30 C26 S4 126.0(4)
C27 C26 S4 125.9(4)
C30 C26 Fe2 70.1(3)
C27 C26 Fe2 70.4(3)
S4 C26 Fe2 126.5(3)
C28 C27 C26 107.4(5)
C28 C27 Fe2 70.0(3)
C26 C27 Fe2 68.2(3)
C28 C27 H27 126.3
C26 C27 H27 126.3
Fe2 C27 H27 126.3
C27 C28 C29 108.2(5)
C27 C28 Fe2 69.6(3)
C29 C28 Fe2 69.5(3)
C27 C28 H28 125.9
C29 C28 H28 125.9
Fe2 C28 H28 125.9
C30 C29 C28 108.2(5)
C30 C29 Fe2 69.2(3)
C28 C29 Fe2 69.8(3)
C30 C29 H29 125.9
C28 C29 H29 125.9
Fe2 C29 H29 125.9
C29 C30 C26 107.9(5)
C29 C30 Fe2 70.3(3)
C26 C30 Fe2 68.8(3)
C29 C30 H30 126.0
C26 C30 H30 126.0
Fe2 C30 H30 126.0
C32 C31 N3 113.7(5)
C32 C31 H31A 108.8
N3 C31 H31A 108.8
C32 C31 H31B 108.8
N3 C31 H31B 108.8
H31A C31 H31B 107.7
C31 C32 C33 111.9(5)
C31 C32 H32A 109.2
C33 C32 H32A 109.2
C31 C32 H32B 109.2
C33 C32 H32B 109.2
H32A C32 H32B 107.9
C34 C33 C32 115.1(5)
C34 C33 H33A 108.5
C32 C33 H33A 108.5
C34 C33 H33B 108.5
C32 C33 H33B 108.5
H33A C33 H33B 107.5
C35 C34 C33 111.7(5)
C35 C34 H34A 109.3
C33 C34 H34A 109.3
C35 C34 H34B 109.3
C33 C34 H34B 109.3
H34A C34 H34B 107.9
C34 C35 H35A 109.5
C34 C35 H35B 109.5
H35A C35 H35B 109.5
C34 C35 H35C 109.5
H35A C35 H35C 109.5
H35B C35 H35C 109.5
N4 C36 C37 112.3(5)
N4 C36 H36A 109.1
C37 C36 H36A 109.1
N4 C36 H36B 109.1
C37 C36 H36B 109.1
H36A C36 H36B 107.9
C38 C37 C36 115.5(5)
C38 C37 H37A 108.4
C36 C37 H37A 108.4
C38 C37 H37B 108.4
C36 C37 H37B 108.4
H37A C37 H37B 107.5
C37 C38 C39 113.0(5)
C37 C38 H38A 109.0
C39 C38 H38A 109.0
C37 C38 H38B 109.0
C39 C38 H38B 109.0
H38A C38 H38B 107.8
C40 C39 C38 113.7(5)
C40 C39 H39A 108.8
C38 C39 H39A 108.8
C40 C39 H39B 108.8
C38 C39 H39B 108.8
H39A C39 H39B 107.7
C39 C40 H40A 109.5
C39 C40 H40B 109.5
H40A C40 H40B 109.5
C39 C40 H40C 109.5
H40A C40 H40C 109.5
H40B C40 H40C 109.5
C1 Fe1 C6 163.6(2)
C1 Fe1 C5 41.4(2)
C6 Fe1 C5 125.3(2)
C1 Fe1 C7 125.5(2)
C6 Fe1 C7 41.7(2)
C5 Fe1 C7 106.9(2)
C1 Fe1 C10 153.6(2)
C6 Fe1 C10 41.6(2)
C5 Fe1 C10 163.3(2)
C7 Fe1 C10 69.9(2)
C1 Fe1 C2 41.2(2)
C6 Fe1 C2 153.5(2)
C5 Fe1 C2 69.4(2)
C7 Fe1 C2 163.4(2)
C10 Fe1 C2 118.4(2)
C1 Fe1 C3 68.6(2)
C6 Fe1 C3 119.0(2)
C5 Fe1 C3 68.3(2)
C7 Fe1 C3 154.3(2)
C10 Fe1 C3 107.1(2)
C2 Fe1 C3 40.8(2)
C1 Fe1 C4 68.8(2)
C6 Fe1 C4 106.9(2)
C5 Fe1 C4 40.6(2)
C7 Fe1 C4 119.6(2)
C10 Fe1 C4 125.7(2)
C2 Fe1 C4 68.7(2)
C3 Fe1 C4 40.3(2)
C1 Fe1 C8 108.7(2)
C6 Fe1 C8 68.3(2)
C5 Fe1 C8 121.4(2)
C7 Fe1 C8 40.7(2)
C10 Fe1 C8 67.5(2)
C2 Fe1 C8 126.4(2)
C3 Fe1 C8 163.2(2)
C4 Fe1 C8 155.7(3)
C1 Fe1 C9 120.2(2)
C6 Fe1 C9 68.5(2)
C5 Fe1 C9 155.2(2)
C7 Fe1 C9 68.5(2)
C10 Fe1 C9 40.2(2)
C2 Fe1 C9 107.8(2)
C3 Fe1 C9 126.4(2)
C4 Fe1 C9 163.1(2)
C8 Fe1 C9 39.4(3)
C21 Fe2 C26 174.1(2)
C21 Fe2 C22 41.5(2)
C26 Fe2 C22 143.9(2)
C21 Fe2 C30 144.1(2)
C26 Fe2 C30 41.0(2)
C22 Fe2 C30 112.3(2)
C21 Fe2 C25 40.7(2)
C26 Fe2 C25 134.6(2)
C22 Fe2 C25 69.4(2)
C30 Fe2 C25 174.1(2)
C21 Fe2 C24 68.0(2)
C26 Fe2 C24 110.6(2)
C22 Fe2 C24 68.3(3)
C30 Fe2 C24 134.0(2)
C25 Fe2 C24 40.7(2)
C21 Fe2 C27 133.6(2)
C26 Fe2 C27 41.3(2)
C22 Fe2 C27 172.8(2)
C30 Fe2 C27 69.0(2)
C25 Fe2 C27 110.1(2)
C24 Fe2 C27 116.3(2)
C21 Fe2 C29 113.6(2)
C26 Fe2 C29 68.6(2)
C22 Fe2 C29 107.6(3)
C30 Fe2 C29 40.6(2)
C25 Fe2 C29 145.1(2)
C24 Fe2 C29 172.4(2)
C27 Fe2 C29 68.4(2)
C21 Fe2 C28 109.1(2)
C26 Fe2 C28 68.8(2)
C22 Fe2 C28 132.7(2)
C30 Fe2 C28 68.6(2)
C25 Fe2 C28 114.8(2)
C24 Fe2 C28 146.7(3)
C27 Fe2 C28 40.5(2)
C29 Fe2 C28 40.7(2)
C21 Fe2 C23 68.5(2)
C26 Fe2 C23 114.4(2)
C22 Fe2 C23 40.6(2)
C30 Fe2 C23 108.7(2)
C25 Fe2 C23 68.6(2)
C24 Fe2 C23 40.2(3)
C27 Fe2 C23 146.4(2)
C29 Fe2 C23 132.6(3)
C28 Fe2 C23 172.1(3)
C11 N1 S1 117.2(4)
C11 N1 H1 121.4
S1 N1 H1 121.4
C16 N2 S2 118.5(3)
C16 N2 H2 120.8
S2 N2 H2 120.8
C31 N3 S3 120.4(4)
C31 N3 H3 119.8
S3 N3 H3 119.8
C36 N4 S4 118.5(4)
C36 N4 H4 120.7
S4 N4 H4 120.7
O1 S1 O2 120.0(3)
O1 S1 N1 107.6(2)
O2 S1 N1 105.8(2)
O1 S1 C1 108.0(2)
O2 S1 C1 108.0(2)
N1 S1 C1 106.7(2)
O3 S2 O4 120.1(3)
O3 S2 N2 108.0(2)
O4 S2 N2 105.9(2)
O3 S2 C6 106.7(2)
O4 S2 C6 108.4(2)
N2 S2 C6 107.0(2)
O5 S3 O6 119.8(2)
O5 S3 N3 108.2(3)
O6 S3 N3 105.5(2)
O5 S3 C21 107.5(3)
O6 S3 C21 107.7(2)
N3 S3 C21 107.5(3)
O7 S4 O8 119.7(2)
O7 S4 N4 108.2(2)
O8 S4 N4 106.7(2)
O7 S4 C26 107.2(2)
O8 S4 C26 107.8(2)
N4 S4 C26 106.7(2)

loop_
_geom_bond_atom_site_label_1
_geom_bond_atom_site_label_2
_geom_bond_distance
C1 C2 1.422(7)
C1 C5 1.424(7)
C1 S1 1.739(5)
C1 Fe1 2.004(5)
C2 C3 1.425(7)
C2 Fe1 2.034(5)
C2 H2A 1.0000
C3 C4 1.418(8)
C3 Fe1 2.057(5)
C3 H3A 1.0000
C4 C5 1.419(8)
C4 Fe1 2.058(5)
C4 H4A 1.0000
C5 Fe1 2.027(5)
C5 H5 1.0000
C6 C10 1.434(7)
C6 C7 1.439(7)
C6 S2 1.735(5)
C6 Fe1 2.005(5)
C7 C8 1.424(8)
C7 Fe1 2.032(6)
C7 H7 1.0000
C8 C9 1.390(9)
C8 Fe1 2.059(6)
C8 H8 1.0000
C9 C10 1.407(8)
C9 Fe1 2.063(6)
C9 H9 1.0000
C10 Fe1 2.033(5)
C10 H10 1.0000
C11 N1 1.467(7)
C11 C12 1.520(8)
C11 H11A 0.9900
C11 H11B 0.9900
C12 C13 1.511(8)
C12 H12A 0.9900
C12 H12B 0.9900
C13 C14 1.527(8)
C13 H13A 0.9900
C13 H13B 0.9900
C14 C15 1.490(8)
C14 H14A 0.9900
C14 H14B 0.9900
C15 H15A 0.9800
C15 H15B 0.9800
C15 H15C 0.9800
C16 N2 1.476(7)
C16 C17 1.509(8)
C16 H16A 0.9900
C16 H16B 0.9900
C17 C18 1.507(7)
C17 H17A 0.9900
C17 H17B 0.9900
C18 C19 1.511(8)
C18 H18A 0.9900
C18 H18B 0.9900
C19 C20 1.522(8)
C19 H19A 0.9900
C19 H19B 0.9900
C20 H20A 0.9800
C20 H20B 0.9800
C20 H20C 0.9800
C21 C25 1.407(8)
C21 C22 1.432(7)
C21 S3 1.746(6)
C21 Fe2 2.014(6)
C22 C23 1.418(9)
C22 Fe2 2.027(5)
C22 H22 1.0000
C23 C24 1.410(9)
C23 Fe2 2.058(6)
C23 H23 1.0000
C24 C25 1.418(8)
C24 Fe2 2.045(6)
C24 H24 1.0000
C25 Fe2 2.035(6)
C25 H25 1.0000
C26 C30 1.420(7)
C26 C27 1.434(7)
C26 S4 1.741(5)
C26 Fe2 2.017(5)
C27 C28 1.418(8)
C27 Fe2 2.047(5)
C27 H27 1.0000
C28 C29 1.426(8)
C28 Fe2 2.053(5)
C28 H28 1.0000
C29 C30 1.415(8)
C29 Fe2 2.048(6)
C29 H29 1.0000
C30 Fe2 2.034(5)
C30 H30 1.0000
C31 C32 1.474(8)
C31 N3 1.480(7)
C31 H31A 0.9900
C31 H31B 0.9900
C32 C33 1.533(8)
C32 H32A 0.9900
C32 H32B 0.9900
C33 C34 1.507(8)
C33 H33A 0.9900
C33 H33B 0.9900
C34 C35 1.507(8)
C34 H34A 0.9900
C34 H34B 0.9900
C35 H35A 0.9800
C35 H35B 0.9800
C35 H35C 0.9800
C36 N4 1.477(7)
C36 C37 1.518(8)
C36 H36A 0.9900
C36 H36B 0.9900
C37 C38 1.516(8)
C37 H37A 0.9900
C37 H37B 0.9900
C38 C39 1.532(8)
C38 H38A 0.9900
C38 H38B 0.9900
C39 C40 1.508(9)
C39 H39A 0.9900
C39 H39B 0.9900
C40 H40A 0.9800
C40 H40B 0.9800
C40 H40C 0.9800
N1 S1 1.623(5)
N1 H1 0.8800
N2 S2 1.613(5)
N2 H2 0.8800
N3 S3 1.605(5)
N3 H3 0.8800
N4 S4 1.615(5)
N4 H4 0.8800
O1 S1 1.429(4)
O2 S1 1.435(4)
O3 S2 1.426(4)
O4 S2 1.439(4)
O5 S3 1.418(4)
O6 S3 1.441(4)
O7 S4 1.429(4)
O8 S4 1.439(4)
